data_4035468
loop_
_publ_author_name
'Mayorqu\'in-Torres, Martha C'
'Colin-Molina, Abraham'
'P\'erez-Estrada, Salvador'
'Galano, Annia'
'Rodr\'iguez-Molina, Braulio'
'Iglesias-Arteaga, Mart\'in A'

_publ_contact_author
;
      'Braulio Rodr\'iguez-Molina'
      Instituto de Q\'imica,
      Universidad Aut\'onoma de M\'exico,
      Circuito Exterior,
      Cuidad Universitaria.
      04510 Ciudad de M\'exico
      M\'exico  
      
;
_publ_section_title
;
 Synthesis, Characterization, and Solid State Dynamic Studies of a
 Hydrogen Bond-Hindered Steroidal Molecular Rotor with a Flexible Axis.
;
_journal_issue 7
_journal_name_full 'The Journal of organic chemistry'
_journal_page_first 3768
_journal_page_last 3779
_journal_paper_doi 10.1021/acs.joc.8b00134
_journal_volume 83
_journal_year 2018
_chemical_formula_sum 'C60 H82 O6'
_chemical_formula_weight 899.25
_space_group_crystal_system monoclinic
_space_group_IT_number 5
_space_group_name_Hall 'C 2y'
_space_group_name_H-M_alt 'C 1 2 1'
_atom_sites_solution_hydrogens geom
_audit_creation_method SHELXL-2016/4
_cell_angle_alpha 90
_cell_angle_beta 90.4710(10)
_cell_angle_gamma 90
_cell_formula_units_Z 4
_cell_length_a 52.9571(12)
_cell_length_b 8.5386(2)
_cell_length_c 11.2085(3)
_cell_measurement_reflns_used 9843
_cell_measurement_temperature 100(2)
_cell_measurement_theta_max 71.65
_cell_measurement_theta_min 4.27
_cell_volume 5068.1(2)
_computing_cell_refinement 'Bruker SAINT'
_computing_data_collection 'Bruker APEX2'
_computing_data_reduction 'Bruker SAINT'
_computing_molecular_graphics 'Bruker SHELXTL'
_computing_publication_material 'Bruker SHELXTL'
_computing_structure_refinement 'SHELXL-2014 (Sheldrick 2014)'
_computing_structure_solution 'SHELXS-97 (Sheldrick 2008)'
_diffrn_ambient_temperature 100(2)
_diffrn_measured_fraction_theta_full 0.999
_diffrn_measured_fraction_theta_max 0.997
_diffrn_measurement_device_type 'Bruker APEX-II CCD'
_diffrn_measurement_method '\f and \w scans'
_diffrn_radiation_monochromator mirrors
_diffrn_radiation_type CuK\a
_diffrn_radiation_wavelength 1.54178
_diffrn_reflns_av_R_equivalents 0.0216
_diffrn_reflns_av_unetI/netI 0.0115
_diffrn_reflns_Laue_measured_fraction_full 0.999
_diffrn_reflns_Laue_measured_fraction_max 0.997
_diffrn_reflns_limit_h_max 64
_diffrn_reflns_limit_h_min -64
_diffrn_reflns_limit_k_max 9
_diffrn_reflns_limit_k_min -10
_diffrn_reflns_limit_l_max 13
_diffrn_reflns_limit_l_min -13
_diffrn_reflns_number 72149
_diffrn_reflns_point_group_measured_fraction_full 0.926
_diffrn_reflns_point_group_measured_fraction_max 0.920
_diffrn_reflns_theta_full 67.679
_diffrn_reflns_theta_max 71.777
_diffrn_reflns_theta_min 1.668
_diffrn_source 'Incoatec ImuS'
_exptl_absorpt_coefficient_mu 0.574
_exptl_absorpt_correction_T_max 0.7535
_exptl_absorpt_correction_T_min 0.6898
_exptl_absorpt_correction_type multi-scan
_exptl_crystal_colour colourless
_exptl_crystal_density_diffrn 1.179
_exptl_crystal_description Plate
_exptl_crystal_F_000 1960
_exptl_crystal_size_max 0.472
_exptl_crystal_size_mid 0.287
_exptl_crystal_size_min 0.04
_refine_diff_density_max 0.231
_refine_diff_density_min -0.168
_refine_diff_density_rms 0.032
_refine_ls_abs_structure_details
;
 Flack x determined using 3736 quotients [(I+)-(I-)]/[(I+)+(I-)]
 (Parsons, Flack and Wagner, Acta Cryst. B69 (2013) 249-259).
;
_refine_ls_abs_structure_Flack 0.05(3)
_refine_ls_extinction_method none
_refine_ls_goodness_of_fit_ref 1.045
_refine_ls_hydrogen_treatment constr
_refine_ls_matrix_type full
_refine_ls_number_parameters 603
_refine_ls_number_reflns 9147
_refine_ls_number_restraints 1
_refine_ls_restrained_S_all 1.045
_refine_ls_R_factor_all 0.0304
_refine_ls_R_factor_gt 0.0300
_refine_ls_shift/su_max 0.001
_refine_ls_shift/su_mean 0.000
_refine_ls_structure_factor_coef Fsqd
_refine_ls_weighting_details 'w=1/[\s^2^(Fo^2^)+(0.0531P)^2^+1.1527P] where P=(Fo^2^+2Fc^2^)/3'
_refine_ls_weighting_scheme calc
_refine_ls_wR_factor_gt 0.0789
_refine_ls_wR_factor_ref 0.0793
_reflns_Friedel_coverage 0.725
_reflns_Friedel_fraction_full 0.842
_reflns_Friedel_fraction_max 0.832
_reflns_number_gt 9026
_reflns_number_total 9147
_reflns_threshold_expression 'I > 2\s(I)'
_cod_data_source_file jo8b00134_si_002.cif
_cod_data_source_block cu_063RMB17_0m_a
_cod_depositor_comments
;
The following automatic conversions were performed:

data item '_exptl_absorpt_correction_type' value 'Multi-scan' was
changed to 'multi-scan' in accordance with the
/home/data/users/saulius/crontab/automatic-downloads/current/ACS/lib/dictionaries/cif_core.dic
dictionary named 'cif_core.dic' version 2.4.2 last updated on
2011-04-26.

Automatic conversion script
Id: cif_fix_values 6909 2019-04-08 15:41:33Z antanas 
;
_cod_original_sg_symbol_H-M 'C 2'
_cod_database_code 4035468
_shelx_shelxl_version_number 2016/4
_shelx_space_group_comment
;
The symmetry employed for this shelxl refinement is uniquely defined
by the following loop, which should always be used as a source of
symmetry information in preference to the above space-group names.
They are only intended as comments.
;
_shelx_estimated_absorpt_t_min 0.773
_shelx_estimated_absorpt_t_max 0.977

loop_
_space_group_symop_operation_xyz
'x, y, z'
'-x, y, -z'
'x+1/2, y+1/2, z'
'-x+1/2, y+1/2, -z'

loop_
_atom_site_label
_atom_site_type_symbol
_atom_site_fract_x
_atom_site_fract_y
_atom_site_fract_z
_atom_site_U_iso_or_equiv
_atom_site_adp_type
_atom_site_occupancy
_atom_site_site_symmetry_order
_atom_site_calc_flag
_atom_site_refinement_flags_posn
_atom_site_refinement_flags_adp
O001 O 0.43521(2) 0.65840(14) 1.17448(9) 0.0234(2) Uani 1 1 d . .
O002 O 0.46989(2) 0.76413(15) 1.07534(9) 0.0232(2) Uani 1 1 d . .
O003 O 0.06788(2) 0.63287(14) -0.65895(9) 0.0244(2) Uani 1 1 d . .
O004 O 0.03530(2) 0.76691(15) -0.56408(9) 0.0249(2) Uani 1 1 d . .
O005 O 0.17282(2) 0.04775(16) -0.26949(10) 0.0319(3) Uani 1 1 d . .
O006 O 0.32025(2) 0.12415(16) 0.79810(11) 0.0353(3) Uani 1 1 d . .
C007 C 0.17125(3) 0.1341(2) -0.35526(14) 0.0253(3) Uani 1 1 d . .
C008 C 0.23601(3) 0.3037(2) 0.00575(14) 0.0255(3) Uani 1 1 d . .
C009 C 0.24463(3) 0.3207(2) 0.12716(13) 0.0235(3) Uani 1 1 d . .
C00A C 0.11546(3) 0.6192(2) -0.47250(13) 0.0218(3) Uani 1 1 d . .
C00B C 0.07422(3) 0.5447(2) -0.55286(13) 0.0240(3) Uani 1 1 d . .
H00B H 0.058608 0.501937 -0.515284 0.029 Uiso 1 1 calc R U
C00C C 0.42765(3) 0.5688(2) 1.07144(13) 0.0224(3) Uani 1 1 d . .
H00C H 0.442413 0.510824 1.038257 0.027 Uiso 1 1 calc R U
C00D C 0.40580(3) 0.4551(2) 1.09714(14) 0.0264(3) Uani 1 1 d . .
H00A H 0.411686 0.345028 1.099051 0.032 Uiso 1 1 calc R U
H00D H 0.397455 0.480281 1.173482 0.032 Uiso 1 1 calc R U
C00E C 0.38893(3) 0.6644(2) 0.97598(13) 0.0206(3) Uani 1 1 d . .
C00F C 0.13067(3) 0.6620(2) -0.36033(13) 0.0253(3) Uani 1 1 d . .
H00E H 0.120910 0.632759 -0.288737 0.030 Uiso 1 1 calc R U
H00F H 0.133412 0.776680 -0.358298 0.030 Uiso 1 1 calc R U
C00G C 0.15640(3) 0.5779(2) -0.35712(14) 0.0262(3) Uani 1 1 d . .
H00G H 0.166771 0.614843 -0.424594 0.031 Uiso 1 1 calc R U
H00H H 0.165388 0.605037 -0.282137 0.031 Uiso 1 1 calc R U
C00H C 0.12839(3) 0.6832(2) -0.58517(13) 0.0255(3) Uani 1 1 d . .
H00I H 0.117321 0.667010 -0.654568 0.038 Uiso 1 1 calc R U
H00J H 0.144381 0.627961 -0.597346 0.038 Uiso 1 1 calc R U
H00K H 0.131688 0.795441 -0.575233 0.038 Uiso 1 1 calc R U
C00I C 0.22816(3) 0.2867(2) -0.09376(14) 0.0269(3) Uani 1 1 d . .
C00J C 0.01621(3) 0.7160(2) -0.64732(14) 0.0273(3) Uani 1 1 d . .
H00L H 0.000081 0.700900 -0.604802 0.033 Uiso 1 1 calc R U
H00M H 0.021210 0.614032 -0.681961 0.033 Uiso 1 1 calc R U
C00K C 0.48836(3) 0.7075(2) 1.15899(14) 0.0242(3) Uani 1 1 d . .
H00N H 0.504025 0.680171 1.116129 0.029 Uiso 1 1 calc R U
H00O H 0.481946 0.611343 1.197718 0.029 Uiso 1 1 calc R U
C00L C 0.44621(3) 0.7976(2) 1.12864(13) 0.0224(3) Uani 1 1 d . .
C00M C 0.26087(3) 0.3535(2) 0.36535(14) 0.0242(3) Uani 1 1 d . .
C00N C 0.05957(3) 0.7809(2) -0.61726(13) 0.0234(3) Uani 1 1 d . .
C00O C 0.36154(3) 0.4162(2) 0.98939(13) 0.0227(3) Uani 1 1 d . .
H00P H 0.351979 0.461644 1.057732 0.027 Uiso 1 1 calc R U
C00P C 0.19729(3) 0.3440(2) -0.45527(14) 0.0286(4) Uani 1 1 d . .
H00Q H 0.187863 0.344891 -0.530885 0.043 Uiso 1 1 calc R U
H00R H 0.210525 0.263962 -0.458443 0.043 Uiso 1 1 calc R U
H00S H 0.205001 0.446920 -0.441966 0.043 Uiso 1 1 calc R U
C00Q C 0.27468(3) 0.3731(2) 0.59127(14) 0.0280(4) Uani 1 1 d . .
C00R C 0.09324(3) 0.4125(2) -0.57645(14) 0.0258(3) Uani 1 1 d . .
H00T H 0.100931 0.422893 -0.656261 0.031 Uiso 1 1 calc R U
H00U H 0.085212 0.308235 -0.569664 0.031 Uiso 1 1 calc R U
C00S C 0.37604(3) 0.7081(2) 0.85823(14) 0.0276(4) Uani 1 1 d . .
H00V H 0.385936 0.665602 0.791019 0.033 Uiso 1 1 calc R U
H00W H 0.375544 0.823509 0.850219 0.033 Uiso 1 1 calc R U
C00T C 0.13356(3) 0.1731(2) -0.48098(15) 0.0276(4) Uani 1 1 d . .
H00X H 0.125126 0.144804 -0.557123 0.033 Uiso 1 1 calc R U
H00Y H 0.122223 0.143015 -0.415051 0.033 Uiso 1 1 calc R U
C00U C 0.26877(3) 0.3668(2) 0.48825(14) 0.0270(4) Uani 1 1 d . .
C00V C 0.13791(3) 0.3504(2) -0.47754(13) 0.0223(3) Uani 1 1 d . .
H00Z H 0.147507 0.381741 -0.550205 0.027 Uiso 1 1 calc R U
C00W C 0.38813(3) 0.4854(2) 0.98985(13) 0.0213(3) Uani 1 1 d . .
H010 H 0.396811 0.441188 0.918464 0.026 Uiso 1 1 calc R U
C00X C 0.34820(3) 0.4646(2) 0.87137(13) 0.0218(3) Uani 1 1 d . .
H011 H 0.358224 0.417159 0.805344 0.026 Uiso 1 1 calc R U
C00Y C 0.11287(3) 0.4393(2) -0.47629(13) 0.0223(3) Uani 1 1 d . .
H012 H 0.104370 0.408879 -0.400395 0.027 Uiso 1 1 calc R U
C00Z C 0.34898(3) 0.6428(2) 0.85229(15) 0.0286(4) Uani 1 1 d . .
H013 H 0.338649 0.694428 0.914097 0.034 Uiso 1 1 calc R U
H014 H 0.341450 0.667945 0.773462 0.034 Uiso 1 1 calc R U
C010 C 0.37580(3) 0.7472(2) 1.08056(15) 0.0280(4) Uani 1 1 d . .
H01A H 0.374112 0.859129 1.062719 0.042 Uiso 1 1 calc R U
H01B H 0.385921 0.733727 1.153439 0.042 Uiso 1 1 calc R U
H01C H 0.359022 0.701579 1.092098 0.042 Uiso 1 1 calc R U
C011 C 0.41790(3) 0.6921(2) 0.98036(13) 0.0222(3) Uani 1 1 d . .
H01D H 0.425222 0.669848 0.900169 0.027 Uiso 1 1 calc R U
C012 C 0.19187(3) 0.3419(2) -0.23085(13) 0.0251(3) Uani 1 1 d . .
H01E H 0.180507 0.308228 -0.166031 0.030 Uiso 1 1 calc R U
H01F H 0.194251 0.456503 -0.223501 0.030 Uiso 1 1 calc R U
C013 C 0.42827(3) 0.8486(2) 1.02744(15) 0.0261(3) Uani 1 1 d . .
H01G H 0.413951 0.907421 1.063904 0.031 Uiso 1 1 calc R U
C014 C 0.17905(3) 0.3064(2) -0.35175(13) 0.0232(3) Uani 1 1 d . .
C015 C 0.15844(3) 0.0816(2) -0.46935(14) 0.0285(4) Uani 1 1 d . .
H01H H 0.155031 -0.032286 -0.466581 0.034 Uiso 1 1 calc R U
H01I H 0.169396 0.103429 -0.538545 0.034 Uiso 1 1 calc R U
C016 C 0.26481(3) 0.2318(2) 0.17147(15) 0.0321(4) Uani 1 1 d . .
H016 H 0.273092 0.159179 0.120831 0.039 Uiso 1 1 calc R U
C017 C 0.08714(3) 0.6659(2) -0.46893(13) 0.0234(3) Uani 1 1 d . .
H017 H 0.080684 0.651928 -0.386016 0.028 Uiso 1 1 calc R U
C018 C 0.32425(3) 0.2181(2) 0.87725(15) 0.0287(4) Uani 1 1 d . .
C019 C 0.49428(3) 0.8297(2) 1.25379(13) 0.0246(3) Uani 1 1 d . .
H019 H 0.500453 0.926381 1.213022 0.029 Uiso 1 1 calc R U
C01A C 0.07841(3) 0.8258(2) -0.51756(14) 0.0256(3) Uani 1 1 d . .
H01J H 0.093257 0.877577 -0.555553 0.031 Uiso 1 1 calc R U
C01B C 0.23286(3) 0.4258(2) 0.20365(14) 0.0283(4) Uani 1 1 d . .
H01K H 0.219134 0.487096 0.174885 0.034 Uiso 1 1 calc R U
C01C C 0.15340(3) 0.3988(2) -0.36503(13) 0.0220(3) Uani 1 1 d . .
H01L H 0.142953 0.367826 -0.294965 0.026 Uiso 1 1 calc R U
C01D C 0.44904(3) 0.9145(2) 1.22968(15) 0.0287(4) Uani 1 1 d . .
H01M H 0.432815 0.922467 1.272490 0.034 Uiso 1 1 calc R U
H01N H 0.452874 1.018889 1.195838 0.034 Uiso 1 1 calc R U
C01E C 0.21768(3) 0.2607(2) -0.21387(14) 0.0303(4) Uani 1 1 d . .
H01O H 0.215692 0.146766 -0.227549 0.036 Uiso 1 1 calc R U
H01P H 0.229642 0.301368 -0.273791 0.036 Uiso 1 1 calc R U
C01F C 0.24080(3) 0.4426(2) 0.32070(14) 0.0284(4) Uani 1 1 d . .
H01Q H 0.232539 0.515339 0.371228 0.034 Uiso 1 1 calc R U
C01G C 0.28212(3) 0.3765(2) 0.71768(14) 0.0284(4) Uani 1 1 d . .
H01R H 0.279645 0.271185 0.752697 0.034 Uiso 1 1 calc R U
H01S H 0.271120 0.450746 0.760821 0.034 Uiso 1 1 calc R U
C01H C 0.05873(3) 0.8956(2) -0.72118(15) 0.0291(4) Uani 1 1 d . .
H01T H 0.075104 0.892517 -0.763139 0.035 Uiso 1 1 calc R U
H01U H 0.056388 1.002903 -0.689783 0.035 Uiso 1 1 calc R U
C01I C 0.01245(3) 0.8345(2) -0.74684(14) 0.0277(3) Uani 1 1 d . .
H01V H 0.007348 0.936363 -0.710153 0.033 Uiso 1 1 calc R U
C01J C 0.30994(3) 0.4260(2) 0.73458(13) 0.0255(3) Uani 1 1 d . .
H01W H 0.320338 0.369257 0.675654 0.031 Uiso 1 1 calc R U
H01X H 0.311401 0.539287 0.717270 0.031 Uiso 1 1 calc R U
C01K C 0.30313(3) 0.4626(3) 0.95537(14) 0.0308(4) Uani 1 1 d . .
H01Y H 0.299122 0.571648 0.935620 0.046 Uiso 1 1 calc R U
H01Z H 0.311522 0.458287 1.033546 0.046 Uiso 1 1 calc R U
H015 H 0.287508 0.401154 0.957654 0.046 Uiso 1 1 calc R U
C01L C 0.51486(4) 0.7735(2) 1.33985(16) 0.0342(4) Uani 1 1 d . .
H018 H 0.530037 0.746392 1.294858 0.051 Uiso 1 1 calc R U
H020 H 0.508885 0.680980 1.383008 0.051 Uiso 1 1 calc R U
H021 H 0.518871 0.856983 1.396917 0.051 Uiso 1 1 calc R U
C01M C 0.32075(3) 0.3946(2) 0.86011(13) 0.0235(3) Uani 1 1 d . .
C01N C 0.27278(3) 0.2489(2) 0.28852(15) 0.0332(4) Uani 1 1 d . .
H022 H 0.286615 0.188326 0.317126 0.040 Uiso 1 1 calc R U
C01O C 0.06792(3) 0.9375(2) -0.42422(16) 0.0340(4) Uani 1 1 d . .
H023 H 0.061726 1.032691 -0.463507 0.051 Uiso 1 1 calc R U
H024 H 0.081299 0.964901 -0.367004 0.051 Uiso 1 1 calc R U
H025 H 0.054003 0.886616 -0.382129 0.051 Uiso 1 1 calc R U
C01P C 0.46986(3) 0.8698(2) 1.31850(14) 0.0294(4) Uani 1 1 d . .
H026 H 0.472944 0.958014 1.374019 0.035 Uiso 1 1 calc R U
H027 H 0.464351 0.778357 1.365994 0.035 Uiso 1 1 calc R U
C01Q C -0.00856(4) 0.7828(2) -0.83273(16) 0.0354(4) Uani 1 1 d . .
H028 H -0.010983 0.862825 -0.894463 0.053 Uiso 1 1 calc R U
H029 H -0.024294 0.769096 -0.788526 0.053 Uiso 1 1 calc R U
H02A H -0.003854 0.683433 -0.870204 0.053 Uiso 1 1 calc R U
C01R C 0.03747(3) 0.8591(2) -0.81036(14) 0.0310(4) Uani 1 1 d . .
H02B H 0.035767 0.946690 -0.867691 0.037 Uiso 1 1 calc R U
H02C H 0.041780 0.763445 -0.855820 0.037 Uiso 1 1 calc R U
C01S C 0.36225(3) 0.2378(2) 1.00324(16) 0.0319(4) Uani 1 1 d . .
H02D H 0.369979 0.210671 1.081258 0.038 Uiso 1 1 calc R U
H02E H 0.372865 0.192205 0.939791 0.038 Uiso 1 1 calc R U
C01T C 0.33554(3) 0.1674(2) 0.99538(17) 0.0361(4) Uani 1 1 d . .
H02F H 0.336363 0.051738 0.999827 0.043 Uiso 1 1 calc R U
H02G H 0.325080 0.205918 1.062059 0.043 Uiso 1 1 calc R U
C01U C 0.44031(4) 0.9538(3) 0.93437(18) 0.0443(5) Uani 1 1 d . .
H02H H 0.453303 0.895101 0.891575 0.066 Uiso 1 1 calc R U
H02I H 0.448031 1.044571 0.973832 0.066 Uiso 1 1 calc R U
H02J H 0.427347 0.989600 0.877728 0.066 Uiso 1 1 calc R U

loop_
_atom_site_aniso_label
_atom_site_aniso_U_11
_atom_site_aniso_U_22
_atom_site_aniso_U_33
_atom_site_aniso_U_23
_atom_site_aniso_U_13
_atom_site_aniso_U_12
O001 0.0249(5) 0.0255(6) 0.0197(5) 0.0021(4) -0.0007(4) -0.0058(5)
O002 0.0187(5) 0.0327(7) 0.0183(5) 0.0004(4) 0.0003(4) -0.0010(5)
O003 0.0298(5) 0.0232(6) 0.0202(5) -0.0029(4) -0.0009(4) 0.0004(5)
O004 0.0249(5) 0.0302(7) 0.0196(5) -0.0020(5) 0.0007(4) -0.0033(5)
O005 0.0312(6) 0.0334(7) 0.0309(6) 0.0023(5) -0.0042(5) -0.0026(5)
O006 0.0291(6) 0.0341(7) 0.0427(7) -0.0025(6) -0.0058(5) -0.0076(5)
C007 0.0190(7) 0.0321(9) 0.0249(7) -0.0049(7) 0.0011(6) -0.0007(6)
C008 0.0201(7) 0.0305(9) 0.0259(8) 0.0007(7) -0.0016(6) -0.0023(6)
C009 0.0204(7) 0.0284(9) 0.0217(7) 0.0031(6) -0.0023(5) -0.0036(6)
C00A 0.0224(7) 0.0249(9) 0.0179(7) -0.0045(6) 0.0011(5) -0.0048(6)
C00B 0.0241(7) 0.0250(9) 0.0228(7) -0.0004(6) -0.0015(6) -0.0053(6)
C00C 0.0212(7) 0.0233(8) 0.0228(7) 0.0003(6) -0.0024(5) -0.0005(6)
C00D 0.0252(7) 0.0257(9) 0.0281(7) 0.0067(7) -0.0079(6) -0.0034(7)
C00E 0.0180(7) 0.0241(8) 0.0198(7) 0.0029(6) -0.0001(5) -0.0007(6)
C00F 0.0268(7) 0.0260(9) 0.0231(7) -0.0065(6) -0.0015(6) -0.0051(7)
C00G 0.0244(7) 0.0294(9) 0.0248(7) -0.0059(7) -0.0031(6) -0.0081(7)
C00H 0.0256(7) 0.0280(9) 0.0231(7) -0.0012(6) 0.0034(6) -0.0060(6)
C00I 0.0209(7) 0.0332(9) 0.0266(8) -0.0013(7) -0.0008(6) -0.0021(7)
C00J 0.0276(8) 0.0296(9) 0.0246(7) -0.0001(7) -0.0033(6) -0.0045(7)
C00K 0.0222(7) 0.0265(9) 0.0236(7) -0.0022(6) -0.0023(6) 0.0020(6)
C00L 0.0191(7) 0.0238(9) 0.0242(7) 0.0009(6) 0.0034(5) -0.0019(6)
C00M 0.0205(7) 0.0298(9) 0.0222(7) 0.0044(6) -0.0032(6) -0.0029(6)
C00N 0.0259(7) 0.0226(8) 0.0216(7) -0.0031(6) 0.0030(6) -0.0025(6)
C00O 0.0220(7) 0.0272(9) 0.0190(7) 0.0033(6) -0.0028(5) -0.0028(6)
C00P 0.0237(7) 0.0406(10) 0.0214(7) -0.0031(7) 0.0021(6) -0.0050(7)
C00Q 0.0217(7) 0.0354(10) 0.0269(8) 0.0019(7) -0.0032(6) -0.0024(7)
C00R 0.0254(7) 0.0240(9) 0.0279(8) -0.0046(7) -0.0066(6) -0.0046(6)
C00S 0.0262(8) 0.0286(9) 0.0278(8) 0.0092(7) -0.0055(6) -0.0049(7)
C00T 0.0273(8) 0.0280(9) 0.0274(8) -0.0050(7) -0.0070(6) -0.0055(7)
C00U 0.0220(7) 0.0328(10) 0.0263(8) 0.0043(7) -0.0031(6) -0.0011(6)
C00V 0.0224(7) 0.0258(9) 0.0186(7) -0.0039(6) -0.0012(5) -0.0054(6)
C00W 0.0199(7) 0.0247(9) 0.0194(7) 0.0027(6) -0.0013(5) 0.0004(6)
C00X 0.0187(7) 0.0288(9) 0.0180(7) 0.0024(6) -0.0014(5) -0.0019(6)
C00Y 0.0220(7) 0.0258(9) 0.0192(7) -0.0024(6) -0.0004(5) -0.0064(6)
C00Z 0.0240(7) 0.0291(9) 0.0325(8) 0.0074(7) -0.0093(6) -0.0018(7)
C010 0.0209(7) 0.0307(9) 0.0326(8) -0.0057(7) 0.0034(6) -0.0010(6)
C011 0.0193(7) 0.0266(9) 0.0209(7) 0.0040(6) 0.0016(5) -0.0012(6)
C012 0.0211(7) 0.0341(9) 0.0201(7) -0.0039(6) -0.0004(6) -0.0047(7)
C013 0.0213(7) 0.0254(9) 0.0316(8) 0.0065(7) -0.0014(6) -0.0031(6)
C014 0.0203(7) 0.0310(9) 0.0183(7) -0.0032(6) 0.0002(5) -0.0036(6)
C015 0.0299(8) 0.0257(9) 0.0298(8) -0.0060(7) -0.0048(6) -0.0034(7)
C016 0.0322(8) 0.0356(10) 0.0285(8) -0.0021(7) -0.0029(6) 0.0105(7)
C017 0.0236(7) 0.0269(9) 0.0197(7) -0.0040(6) 0.0029(5) -0.0052(6)
C018 0.0194(7) 0.0350(10) 0.0316(8) 0.0044(7) -0.0030(6) -0.0081(7)
C019 0.0267(7) 0.0241(9) 0.0228(7) 0.0014(6) -0.0034(6) -0.0033(6)
C01A 0.0259(7) 0.0253(9) 0.0255(7) -0.0047(7) 0.0022(6) -0.0043(6)
C01B 0.0224(7) 0.0353(10) 0.0272(8) 0.0033(7) -0.0037(6) 0.0072(7)
C01C 0.0200(7) 0.0284(9) 0.0176(7) -0.0027(6) 0.0004(5) -0.0060(6)
C01D 0.0252(8) 0.0282(9) 0.0328(8) -0.0058(7) 0.0052(6) -0.0025(7)
C01E 0.0208(7) 0.0460(11) 0.0242(8) -0.0071(7) -0.0027(6) -0.0018(7)
C01F 0.0270(8) 0.0329(10) 0.0255(7) 0.0007(7) 0.0000(6) 0.0054(7)
C01G 0.0211(7) 0.0416(11) 0.0224(8) 0.0029(7) -0.0035(6) -0.0051(7)
C01H 0.0340(8) 0.0262(9) 0.0273(8) 0.0018(7) 0.0058(6) -0.0026(7)
C01I 0.0367(9) 0.0212(8) 0.0251(8) -0.0036(6) -0.0047(7) 0.0008(7)
C01J 0.0221(7) 0.0341(10) 0.0203(7) 0.0018(6) -0.0018(6) -0.0040(6)
C01K 0.0216(7) 0.0473(11) 0.0235(7) -0.0027(7) 0.0009(6) -0.0018(7)
C01L 0.0443(10) 0.0272(10) 0.0308(8) -0.0017(7) -0.0155(7) -0.0013(8)
C01M 0.0185(7) 0.0324(9) 0.0196(7) 0.0030(6) -0.0007(5) -0.0032(6)
C01N 0.0287(8) 0.0399(11) 0.0310(8) 0.0019(8) -0.0072(6) 0.0117(7)
C01O 0.0355(9) 0.0339(10) 0.0324(8) -0.0133(8) -0.0043(7) 0.0015(8)
C01P 0.0351(9) 0.0302(10) 0.0228(7) -0.0067(7) 0.0030(6) -0.0069(7)
C01Q 0.0472(10) 0.0271(10) 0.0318(8) -0.0021(7) -0.0128(7) 0.0000(8)
C01R 0.0455(10) 0.0256(9) 0.0220(7) 0.0021(6) 0.0012(7) 0.0019(8)
C01S 0.0289(8) 0.0299(10) 0.0367(9) 0.0094(7) -0.0109(7) -0.0060(7)
C01T 0.0325(9) 0.0353(11) 0.0403(10) 0.0150(8) -0.0100(7) -0.0116(8)
C01U 0.0402(10) 0.0470(13) 0.0453(10) 0.0259(10) -0.0153(8) -0.0185(9)

loop_
_atom_type_symbol
_atom_type_description
_atom_type_scat_dispersion_real
_atom_type_scat_dispersion_imag
_atom_type_scat_source
C C 0.0181 0.0091 'International Tables Vol C Tables 4.2.6.8 and 6.1.1.4'
H H 0.0000 0.0000 'International Tables Vol C Tables 4.2.6.8 and 6.1.1.4'
O O 0.0492 0.0322 'International Tables Vol C Tables 4.2.6.8 and 6.1.1.4'

loop_
_geom_angle_atom_site_label_1
_geom_angle_atom_site_label_2
_geom_angle_atom_site_label_3
_geom_angle
C00L O001 C00C 105.45(11)
C00L O002 C00K 113.09(11)
C00N O003 C00B 105.29(11)
C00N O004 C00J 112.66(11)
O005 C007 C015 121.18(16)
O005 C007 C014 123.20(14)
C015 C007 C014 115.25(14)
C00I C008 C009 177.78(17)
C01B C009 C016 118.42(15)
C01B C009 C008 120.50(14)
C016 C009 C008 121.08(15)
C00F C00A C00H 110.73(12)
C00F C00A C00Y 107.83(13)
C00H C00A C00Y 111.74(13)
C00F C00A C017 114.77(12)
C00H C00A C017 111.45(13)
C00Y C00A C017 99.81(12)
O003 C00B C00R 112.91(12)
O003 C00B C017 104.44(13)
C00R C00B C017 107.90(12)
O003 C00B H00B 110.5
C00R C00B H00B 110.5
C017 C00B H00B 110.5
O001 C00C C00D 112.94(12)
O001 C00C C011 104.86(13)
C00D C00C C011 107.73(12)
O001 C00C H00C 110.4
C00D C00C H00C 110.4
C011 C00C H00C 110.4
C00W C00D C00C 101.56(12)
C00W C00D H00A 111.5
C00C C00D H00A 111.5
C00W C00D H00D 111.5
C00C C00D H00D 111.5
H00A C00D H00D 109.3
C00S C00E C00W 108.52(13)
C00S C00E C010 110.16(13)
C00W C00E C010 111.51(13)
C00S C00E C011 115.13(12)
C00W C00E C011 100.13(12)
C010 C00E C011 111.00(13)
C00A C00F C00G 111.52(13)
C00A C00F H00E 109.3
C00G C00F H00E 109.3
C00A C00F H00F 109.3
C00G C00F H00F 109.3
H00E C00F H00F 108.0
C01C C00G C00F 111.77(13)
C01C C00G H00G 109.3
C00F C00G H00G 109.3
C01C C00G H00H 109.3
C00F C00G H00H 109.3
H00G C00G H00H 107.9
C00A C00H H00I 109.5
C00A C00H H00J 109.5
H00I C00H H00J 109.5
C00A C00H H00K 109.5
H00I C00H H00K 109.5
H00J C00H H00K 109.5
C008 C00I C01E 177.38(19)
O004 C00J C01I 111.24(14)
O004 C00J H00L 109.4
C01I C00J H00L 109.4
O004 C00J H00M 109.4
C01I C00J H00M 109.4
H00L C00J H00M 108.0
O002 C00K C019 111.18(13)
O002 C00K H00N 109.4
C019 C00K H00N 109.4
O002 C00K H00O 109.4
C019 C00K H00O 109.4
H00N C00K H00O 108.0
O001 C00L O002 110.45(13)
O001 C00L C01D 108.60(12)
O002 C00L C01D 111.32(12)
O001 C00L C013 104.55(12)
O002 C00L C013 106.78(12)
C01D C00L C013 114.92(14)
C01N C00M C01F 118.31(14)
C01N C00M C00U 120.75(15)
C01F C00M C00U 120.93(15)
O003 C00N O004 110.28(13)
O003 C00N C01H 109.16(12)
O004 C00N C01H 110.67(13)
O003 C00N C01A 105.06(12)
O004 C00N C01A 107.36(12)
C01H C00N C01A 114.15(14)
C00W C00O C01S 111.25(14)
C00W C00O C00X 108.29(12)
C01S C00O C00X 111.21(13)
C00W C00O H00P 108.7
C01S C00O H00P 108.7
C00X C00O H00P 108.7
C014 C00P H00Q 109.5
C014 C00P H00R 109.5
H00Q C00P H00R 109.5
C014 C00P H00S 109.5
H00Q C00P H00S 109.5
H00R C00P H00S 109.5
C00U C00Q C01G 178.5(2)
C00B C00R C00Y 101.83(12)
C00B C00R H00T 111.4
C00Y C00R H00T 111.4
C00B C00R H00U 111.4
C00Y C00R H00U 111.4
H00T C00R H00U 109.3
C00E C00S C00Z 111.00(13)
C00E C00S H00V 109.4
C00Z C00S H00V 109.4
C00E C00S H00W 109.4
C00Z C00S H00W 109.4
H00V C00S H00W 108.0
C00V C00T C015 111.81(13)
C00V C00T H00X 109.3
C015 C00T H00X 109.3
C00V C00T H00Y 109.3
C015 C00T H00Y 109.3
H00X C00T H00Y 107.9
C00Q C00U C00M 177.43(19)
C00Y C00V C00T 111.14(13)
C00Y C00V C01C 108.21(12)
C00T C00V C01C 111.20(13)
C00Y C00V H00Z 108.7
C00T C00V H00Z 108.7
C01C C00V H00Z 108.7
C00O C00W C00E 114.23(13)
C00O C00W C00D 119.48(12)
C00E C00W C00D 103.26(13)
C00O C00W H010 106.3
C00E C00W H010 106.3
C00D C00W H010 106.3
C00Z C00X C00O 111.68(13)
C00Z C00X C01M 112.96(13)
C00O C00X C01M 112.41(12)
C00Z C00X H011 106.4
C00O C00X H011 106.4
C01M C00X H011 106.4
C00V C00Y C00R 120.01(13)
C00V C00Y C00A 114.68(13)
C00R C00Y C00A 103.12(13)
C00V C00Y H012 106.0
C00R C00Y H012 106.0
C00A C00Y H012 106.0
C00X C00Z C00S 112.27(14)
C00X C00Z H013 109.2
C00S C00Z H013 109.1
C00X C00Z H014 109.1
C00S C00Z H014 109.1
H013 C00Z H014 107.9
C00E C010 H01A 109.5
C00E C010 H01B 109.5
H01A C010 H01B 109.5
C00E C010 H01C 109.5
H01A C010 H01C 109.5
H01B C010 H01C 109.5
C013 C011 C00C 104.34(12)
C013 C011 C00E 119.57(14)
C00C C011 C00E 103.95(12)
C013 C011 H01D 109.5
C00C C011 H01D 109.5
C00E C011 H01D 109.5
C014 C012 C01E 113.81(13)
C014 C012 H01E 108.8
C01E C012 H01E 108.8
C014 C012 H01F 108.8
C01E C012 H01F 108.8
H01E C012 H01F 107.7
C01U C013 C00L 114.45(13)
C01U C013 C011 115.41(15)
C00L C013 C011 102.95(13)
C01U C013 H01G 107.9
C00L C013 H01G 107.9
C011 C013 H01G 107.9
C007 C014 C012 109.20(13)
C007 C014 C00P 110.49(13)
C012 C014 C00P 110.20(12)
C007 C014 C01C 104.27(12)
C012 C014 C01C 110.97(12)
C00P C014 C01C 111.56(13)
C007 C015 C00T 107.45(13)
C007 C015 H01H 110.2
C00T C015 H01H 110.2
C007 C015 H01I 110.2
C00T C015 H01I 110.2
H01H C015 H01I 108.5
C01N C016 C009 120.39(16)
C01N C016 H016 119.8
C009 C016 H016 119.8
C01A C017 C00A 120.37(13)
C01A C017 C00B 104.30(12)
C00A C017 C00B 103.54(12)
C01A C017 H017 109.3
C00A C017 H017 109.3
C00B C017 H017 109.3
O006 C018 C01T 121.11(18)
O006 C018 C01M 122.61(16)
C01T C018 C01M 116.01(15)
C00K C019 C01P 108.39(13)
C00K C019 C01L 111.58(14)
C01P C019 C01L 111.92(14)
C00K C019 H019 108.3
C01P C019 H019 108.3
C01L C019 H019 108.3
C01O C01A C017 114.95(14)
C01O C01A C00N 114.60(14)
C017 C01A C00N 103.10(13)
C01O C01A H01J 107.9
C017 C01A H01J 107.9
C00N C01A H01J 107.9
C01F C01B C009 121.15(15)
C01F C01B H01K 119.4
C009 C01B H01K 119.4
C00G C01C C00V 111.37(13)
C00G C01C C014 113.76(13)
C00V C01C C014 113.07(13)
C00G C01C H01L 106.0
C00V C01C H01L 106.0
C014 C01C H01L 106.0
C00L C01D C01P 112.84(14)
C00L C01D H01M 109.0
C01P C01D H01M 109.0
C00L C01D H01N 109.0
C01P C01D H01N 109.0
H01M C01D H01N 107.8
C00I C01E C012 111.88(14)
C00I C01E H01O 109.2
C012 C01E H01O 109.2
C00I C01E H01P 109.2
C012 C01E H01P 109.2
H01O C01E H01P 107.9
C01B C01F C00M 120.58(16)
C01B C01F H01Q 119.7
C00M C01F H01Q 119.7
C00Q C01G C01J 111.85(13)
C00Q C01G H01R 109.2
C01J C01G H01R 109.2
C00Q C01G H01S 109.2
C01J C01G H01S 109.2
H01R C01G H01S 107.9
C00N C01H C01R 112.64(14)
C00N C01H H01T 109.1
C01R C01H H01T 109.1
C00N C01H H01U 109.1
C01R C01H H01U 109.1
H01T C01H H01U 107.8
C00J C01I C01R 109.01(14)
C00J C01I C01Q 111.10(15)
C01R C01I C01Q 112.10(14)
C00J C01I H01V 108.2
C01R C01I H01V 108.2
C01Q C01I H01V 108.2
C01M C01J C01G 114.36(13)
C01M C01J H01W 108.7
C01G C01J H01W 108.7
C01M C01J H01X 108.7
C01G C01J H01X 108.7
H01W C01J H01X 107.6
C01M C01K H01Y 109.5
C01M C01K H01Z 109.5
H01Y C01K H01Z 109.5
C01M C01K H015 109.5
H01Y C01K H015 109.5
H01Z C01K H015 109.5
C019 C01L H018 109.5
C019 C01L H020 109.5
H018 C01L H020 109.5
C019 C01L H021 109.5
H018 C01L H021 109.5
H020 C01L H021 109.5
C018 C01M C01K 110.99(14)
C018 C01M C01J 109.27(14)
C01K C01M C01J 110.25(13)
C018 C01M C00X 104.62(13)
C01K C01M C00X 111.48(13)
C01J C01M C00X 110.09(12)
C016 C01N C00M 121.14(15)
C016 C01N H022 119.4
C00M C01N H022 119.4
C01A C01O H023 109.5
C01A C01O H024 109.5
H023 C01O H024 109.5
C01A C01O H025 109.5
H023 C01O H025 109.5
H024 C01O H025 109.5
C019 C01P C01D 110.85(13)
C019 C01P H026 109.5
C01D C01P H026 109.5
C019 C01P H027 109.5
C01D C01P H027 109.5
H026 C01P H027 108.1
C01I C01Q H028 109.5
C01I C01Q H029 109.5
H028 C01Q H029 109.5
C01I C01Q H02A 109.5
H028 C01Q H02A 109.5
H029 C01Q H02A 109.5
C01I C01R C01H 111.13(13)
C01I C01R H02B 109.4
C01H C01R H02B 109.4
C01I C01R H02C 109.4
C01H C01R H02C 109.4
H02B C01R H02C 108.0
C00O C01S C01T 111.16(15)
C00O C01S H02D 109.4
C01T C01S H02D 109.4
C00O C01S H02E 109.4
C01T C01S H02E 109.4
H02D C01S H02E 108.0
C018 C01T C01S 107.16(14)
C018 C01T H02F 110.3
C01S C01T H02F 110.3
C018 C01T H02G 110.3
C01S C01T H02G 110.3
H02F C01T H02G 108.5
C013 C01U H02H 109.5
C013 C01U H02I 109.5
H02H C01U H02I 109.5
C013 C01U H02J 109.5
H02H C01U H02J 109.5
H02I C01U H02J 109.5

loop_
_geom_bond_atom_site_label_1
_geom_bond_atom_site_label_2
_geom_bond_distance
O001 C00L 1.4212(19)
O001 C00C 1.4394(18)
O002 C00L 1.4226(17)
O002 C00K 1.4331(17)
O003 C00N 1.419(2)
O003 C00B 1.4446(19)
O004 C00N 1.4262(18)
O004 C00J 1.4372(18)
O005 C007 1.214(2)
O006 C018 1.213(2)
C007 C015 1.510(2)
C007 C014 1.529(2)
C008 C00I 1.196(2)
C008 C009 1.439(2)
C009 C01B 1.392(2)
C009 C016 1.399(2)
C00A C00F 1.5316(19)
C00A C00H 1.542(2)
C00A C00Y 1.543(2)
C00A C017 1.553(2)
C00B C00R 1.537(2)
C00B C017 1.554(2)
C00B H00B 1.0000
C00C C00D 1.540(2)
C00C C011 1.552(2)
C00C H00C 1.0000
C00D C00W 1.5394(19)
C00D H00A 0.9900
C00D H00D 0.9900
C00E C00S 1.5269(19)
C00E C00W 1.537(2)
C00E C010 1.540(2)
C00E C011 1.5524(19)
C00F C00G 1.540(2)
C00F H00E 0.9900
C00F H00F 0.9900
C00G C01C 1.540(2)
C00G H00G 0.9900
C00G H00H 0.9900
C00H H00I 0.9800
C00H H00J 0.9800
C00H H00K 0.9800
C00I C01E 1.469(2)
C00J C01I 1.518(2)
C00J H00L 0.9900
C00J H00M 0.9900
C00K C019 1.520(2)
C00K H00N 0.9900
C00K H00O 0.9900
C00L C01D 1.517(2)
C00L C013 1.536(2)
C00M C01N 1.395(2)
C00M C01F 1.396(2)
C00M C00U 1.441(2)
C00N C01H 1.522(2)
C00N C01A 1.541(2)
C00O C00W 1.527(2)
C00O C01S 1.532(3)
C00O C00X 1.5505(19)
C00O H00P 1.0000
C00P C014 1.549(2)
C00P H00Q 0.9800
C00P H00R 0.9800
C00P H00S 0.9800
C00Q C00U 1.195(2)
C00Q C01G 1.468(2)
C00R C00Y 1.5407(19)
C00R H00T 0.9900
C00R H00U 0.9900
C00S C00Z 1.539(2)
C00S H00V 0.9900
C00S H00W 0.9900
C00T C00V 1.532(2)
C00T C015 1.536(2)
C00T H00X 0.9900
C00T H00Y 0.9900
C00V C00Y 1.528(2)
C00V C01C 1.5546(19)
C00V H00Z 1.0000
C00W H010 1.0000
C00X C00Z 1.537(3)
C00X C01M 1.576(2)
C00X H011 1.0000
C00Y H012 1.0000
C00Z H013 0.9900
C00Z H014 0.9900
C010 H01A 0.9800
C010 H01B 0.9800
C010 H01C 0.9800
C011 C013 1.537(2)
C011 H01D 1.0000
C012 C014 1.5407(19)
C012 C01E 1.543(2)
C012 H01E 0.9900
C012 H01F 0.9900
C013 C01U 1.521(2)
C013 H01G 1.0000
C014 C01C 1.577(2)
C015 H01H 0.9900
C015 H01I 0.9900
C016 C01N 1.383(2)
C016 H016 0.9500
C017 C01A 1.540(2)
C017 H017 1.0000
C018 C01T 1.511(2)
C018 C01M 1.531(3)
C019 C01P 1.526(2)
C019 C01L 1.527(2)
C019 H019 1.0000
C01A C01O 1.524(2)
C01A H01J 1.0000
C01B C01F 1.382(2)
C01B H01K 0.9500
C01C H01L 1.0000
C01D C01P 1.528(2)
C01D H01M 0.9900
C01D H01N 0.9900
C01E H01O 0.9900
C01E H01P 0.9900
C01F H01Q 0.9500
C01G C01J 1.543(2)
C01G H01R 0.9900
C01G H01S 0.9900
C01H C01R 1.532(2)
C01H H01T 0.9900
C01H H01U 0.9900
C01I C01R 1.523(2)
C01I C01Q 1.531(2)
C01I H01V 1.0000
C01J C01M 1.5383(19)
C01J H01W 0.9900
C01J H01X 0.9900
C01K C01M 1.537(2)
C01K H01Y 0.9800
C01K H01Z 0.9800
C01K H015 0.9800
C01L H018 0.9800
C01L H020 0.9800
C01L H021 0.9800
C01N H022 0.9500
C01O H023 0.9800
C01O H024 0.9800
C01O H025 0.9800
C01P H026 0.9900
C01P H027 0.9900
C01Q H028 0.9800
C01Q H029 0.9800
C01Q H02A 0.9800
C01R H02B 0.9900
C01R H02C 0.9900
C01S C01T 1.539(2)
C01S H02D 0.9900
C01S H02E 0.9900
C01T H02F 0.9900
C01T H02G 0.9900
C01U H02H 0.9800
C01U H02I 0.9800
C01U H02J 0.9800

loop_
_geom_hbond_atom_site_label_D
_geom_hbond_atom_site_label_H
_geom_hbond_atom_site_label_A
_geom_hbond_distance_DH
_geom_hbond_distance_HA
_geom_hbond_distance_DA
_geom_hbond_angle_DHA
_geom_hbond_site_symmetry_A
C00K H00N O002_$1 0.99 2.66 3.4808(19) 140.4 2_657
